data_9009807
loop_
_publ_author_name
'Bodenstein, D.'
'Brehm, A.'
'Jones, P. G.'
'Schwarzmann, E.'
'Sheldrick, G. M.'

_publ_section_title
;
 Darstellung und kristallstruktur von monoklinem arsen(III)antimon(III)oxid,
 AsSbO3
;
_journal_name_full 'Zeitschrift fur Naturforschung B'
_journal_page_first 901
_journal_page_last 904
_journal_volume 38
_journal_year 1983
_chemical_formula_sum 'As O3 Sb'
_chemical_name_mineral Stibioclaudetite
_space_group_IT_number 14
_symmetry_space_group_name_Hall '-P 2yn'
_symmetry_space_group_name_H-M 'P 1 21/n 1'
_cell_angle_alpha 90
_cell_angle_beta 95.0
_cell_angle_gamma 90
_cell_length_a 4.58
_cell_length_b 13.16
_cell_length_c 5.44
_cell_formula_units_Z 4
_cell_volume 326.636
_database_code_amcsd 0015838
_exptl_crystal_density_diffrn 4.975
_cod_original_formula_sum 'As Sb O3'
_cod_database_code 9009807

loop_
_space_group_symop_operation_xyz
x,y,z
1/2+x,1/2-y,1/2+z
1/2-x,1/2+y,1/2-z
-x,-y,-z

loop_
_atom_site_aniso_label
_atom_site_aniso_U_11
_atom_site_aniso_U_22
_atom_site_aniso_U_33
_atom_site_aniso_U_12
_atom_site_aniso_U_13
_atom_site_aniso_U_23
As 0.01300 0.01900 0.01800 -0.00200 0.00000 0.00100
Sb 0.01900 0.02600 0.02600 0.00000 0.00200 -0.00100

loop_
_atom_site_label
_atom_site_fract_x
_atom_site_fract_y
_atom_site_fract_z
_atom_site_U_iso_or_equiv
As 0.03710 0.09660 0.25720 0.01600
Sb 0.00540 0.35340 0.33320 0.02300
O1 0.06330 0.21350 0.42960 0.02700
O2 0.14980 0.40250 0.66340 0.02200
O3 0.11870 0.14020 -0.04440 0.02100

loop_
_cod_related_entry_id
_cod_related_entry_database
_cod_related_entry_code
1 AMCSD 0015838
